data_7040700
loop_
_publ_author_name
'Mandal, Leena'
'Majumder, Samit'
'Mohanta, Sasankasekhar'

_publ_section_title
;
 Syntheses, crystal structures and steady state and time-resolved
 fluorescence properties of a PET based macrocycle and its dinuclear
 Zn(II)/Cd(II)/Hg(II) complexes.
;
_journal_issue 43
_journal_name_full 'Dalton transactions (Cambridge, England : 2003)'
_journal_page_first 17365
_journal_page_last 17381
_journal_paper_doi 10.1039/c6dt02631a
_journal_volume 45
_journal_year 2016
_chemical_absolute_configuration unk
_chemical_formula_moiety 'C30 H52 Cd2 N4 O5, 2(N O3), 4(H2 O)'
_chemical_formula_sum 'C30 H60 Cd2 N6 O15'
_chemical_formula_weight 969.64
_space_group_crystal_system orthorhombic
_space_group_IT_number 18
_space_group_name_Hall 'P 2 2ab'
_space_group_name_H-M_alt 'P 21 21 2'
_symmetry_space_group_name_Hall 'P 2 2ab'
_symmetry_space_group_name_H-M 'P 21 21 2'
_atom_sites_solution_hydrogens mixed
_audit_creation_method SHELXL-2014/7
_audit_update_record
;
2016-09-21 deposited with the CCDC.
2016-09-21 downloaded from the CCDC.
;
_cell_angle_alpha 90
_cell_angle_beta 90
_cell_angle_gamma 90
_cell_formula_units_Z 2
_cell_length_a 16.256(2)
_cell_length_b 17.197(2)
_cell_length_c 7.1761(10)
_cell_measurement_reflns_used 7244
_cell_measurement_temperature 296(2)
_cell_measurement_theta_max 24.87
_cell_measurement_theta_min 2.37
_cell_volume 2006.1(4)
_computing_cell_refinement 'Bruker SAINT'
_computing_data_collection 'Bruker APEX2'
_computing_data_reduction 'Bruker SAINT'
_computing_molecular_graphics 'Bruker SHELXTL'
_computing_publication_material 'Bruker SHELXTL'
_computing_structure_refinement 'SHELXL-2014/7 (Sheldrick, 2014)'
_computing_structure_solution 'SHELXS-97 (Sheldrick, 2008)'
_diffrn_ambient_temperature 296(2)
_diffrn_measured_fraction_theta_full 1.000
_diffrn_measured_fraction_theta_max 0.999
_diffrn_measurement_device_type 'Bruker APEX-II CCD'
_diffrn_measurement_method '\f and \w scans'
_diffrn_radiation_type MoK\a
_diffrn_radiation_wavelength 0.71073
_diffrn_reflns_av_R_equivalents 0.0409
_diffrn_reflns_av_unetI/netI 0.0328
_diffrn_reflns_Laue_measured_fraction_full 1.000
_diffrn_reflns_Laue_measured_fraction_max 0.999
_diffrn_reflns_limit_h_max 22
_diffrn_reflns_limit_h_min -21
_diffrn_reflns_limit_k_max 23
_diffrn_reflns_limit_k_min -23
_diffrn_reflns_limit_l_max 9
_diffrn_reflns_limit_l_min -9
_diffrn_reflns_number 32699
_diffrn_reflns_point_group_measured_fraction_full 1.000
_diffrn_reflns_point_group_measured_fraction_max 1.000
_diffrn_reflns_theta_full 25.242
_diffrn_reflns_theta_max 29.605
_diffrn_reflns_theta_min 1.724
_exptl_absorpt_coefficient_mu 1.131
_exptl_absorpt_correction_T_max 0.805
_exptl_absorpt_correction_T_min 0.773
_exptl_absorpt_correction_type multi-scan
_exptl_absorpt_process_details SADABS
_exptl_crystal_colour white
_exptl_crystal_density_diffrn 1.605
_exptl_crystal_description block
_exptl_crystal_F_000 996
_exptl_crystal_size_max 0.240
_exptl_crystal_size_mid 0.220
_exptl_crystal_size_min 0.200
_refine_diff_density_max 0.350
_refine_diff_density_min -0.465
_refine_diff_density_rms 0.064
_refine_ls_abs_structure_details
;
 Refined as an inversion twin.
;
_refine_ls_abs_structure_Flack 0.61(5)
_refine_ls_extinction_method none
_refine_ls_goodness_of_fit_ref 1.024
_refine_ls_hydrogen_treatment mixed
_refine_ls_matrix_type full
_refine_ls_number_parameters 272
_refine_ls_number_reflns 5621
_refine_ls_number_restraints 7
_refine_ls_restrained_S_all 1.024
_refine_ls_R_factor_all 0.0451
_refine_ls_R_factor_gt 0.0312
_refine_ls_shift/su_max 0.002
_refine_ls_shift/su_mean 0.000
_refine_ls_structure_factor_coef Fsqd
_refine_ls_weighting_details 'w=1/[\s^2^(Fo^2^)+(0.0350P)^2^+0.1674P] where P=(Fo^2^+2Fc^2^)/3'
_refine_ls_weighting_scheme calc
_refine_ls_wR_factor_gt 0.0685
_refine_ls_wR_factor_ref 0.0736
_reflns_Friedel_coverage 0.763
_reflns_Friedel_fraction_full 1.000
_reflns_Friedel_fraction_max 1.000
_reflns_number_gt 4486
_reflns_number_total 5621
_reflns_threshold_expression 'I > 2\s(I)'
_cod_data_source_file c6dt02631a2.cif
_cod_data_source_block CCDC1487978
_cod_depositor_comments 'Adding full bibliography for 7040698--7040701.cif.'
_cod_original_cell_volume 2006.2(5)
_cod_database_code 7040700
_shelx_shelxl_version_number 2014/7
_shelx_space_group_comment
;
The symmetry employed for this shelxl refinement is uniquely defined
by the following loop, which should always be used as a source of
symmetry information in preference to the above space-group names.
They are only intended as comments.
;
_shelx_estimated_absorpt_t_min 0.773
_shelx_estimated_absorpt_t_max 0.805

loop_
_space_group_symop_operation_xyz
'x, y, z'
'x+1/2, -y+1/2, -z'
'-x+1/2, y+1/2, -z'
'-x, -y, z'

loop_
_atom_site_label
_atom_site_type_symbol
_atom_site_fract_x
_atom_site_fract_y
_atom_site_fract_z
_atom_site_U_iso_or_equiv
_atom_site_adp_type
_atom_site_occupancy
_atom_site_site_symmetry_order
_atom_site_calc_flag
_atom_site_refinement_flags_posn
_atom_site_refinement_flags_adp
_atom_site_refinement_flags_occupancy
C1 C 0.16751(17) 0.5024(3) 0.9635(4) 0.0277(6) Uani 1 1 d . . .
C2 C 0.2066(2) 0.4327(2) 0.9162(7) 0.0300(10) Uani 1 1 d . . .
C3 C 0.2755(2) 0.4348(3) 0.7999(8) 0.0407(13) Uani 1 1 d . . .
H3 H 0.3005 0.3882 0.7668 0.049 Uiso 1 1 calc R U .
C4 C 0.3080(2) 0.5039(4) 0.7318(5) 0.0421(9) Uani 1 1 d . . .
C5 C 0.2721(2) 0.5715(3) 0.7891(8) 0.0380(12) Uani 1 1 d . . .
H5 H 0.2943 0.6184 0.7488 0.046 Uiso 1 1 calc R U .
C6 C 0.2032(2) 0.5733(3) 0.9058(8) 0.0335(11) Uani 1 1 d . . .
C7 C 0.3794(2) 0.5049(6) 0.5944(6) 0.0635(13) Uani 1 1 d . . .
H7A H 0.4081 0.5542 0.6049 0.076 Uiso 1 1 calc R U .
H7B H 0.4179 0.4640 0.6272 0.076 Uiso 1 1 calc R U .
C8 C 0.3525(4) 0.4937(7) 0.3962(7) 0.094(2) Uani 1 1 d . . .
H8A H 0.3167 0.4495 0.3884 0.141 Uiso 1 1 calc R U .
H8B H 0.3999 0.4854 0.3188 0.141 Uiso 1 1 calc R U .
H8C H 0.3237 0.5393 0.3545 0.141 Uiso 1 1 calc R U .
C9 C 0.1733(2) 0.6502(2) 0.9811(16) 0.0360(14) Uani 1 1 d . . .
H9A H 0.1664 0.6456 1.1149 0.043 Uiso 1 1 calc R U .
H9B H 0.2152 0.6893 0.9585 0.043 Uiso 1 1 calc R U .
C10 C 0.0743(2) 0.7569(2) 0.9660(10) 0.0398(14) Uani 1 1 d . . .
H10A H 0.1190 0.7912 0.9306 0.048 Uiso 1 1 calc R U .
H10B H 0.0726 0.7555 1.1011 0.048 Uiso 1 1 calc R U .
C11 C -0.0068(3) 0.79266(19) 0.8957(5) 0.0397(8) Uani 1 1 d . . .
C12 C -0.0057(3) 0.8763(2) 0.9741(7) 0.0589(11) Uani 1 1 d . . .
H12A H -0.0545 0.9032 0.9347 0.088 Uiso 1 1 calc R U .
H12B H 0.0419 0.9032 0.9285 0.088 Uiso 1 1 calc R U .
H12C H -0.0041 0.8744 1.1077 0.088 Uiso 1 1 calc R U .
C13 C -0.0080(4) 0.7954(2) 0.6819(5) 0.0548(11) Uani 1 1 d . . .
H13A H -0.0108 0.7435 0.6335 0.082 Uiso 1 1 calc R U .
H13B H 0.0412 0.8202 0.6377 0.082 Uiso 1 1 calc R U .
H13C H -0.0551 0.8244 0.6408 0.082 Uiso 1 1 calc R U .
C14 C -0.0842(2) 0.7549(2) 0.9733(11) 0.0380(13) Uani 1 1 d . . .
H14A H -0.0800 0.7541 1.1081 0.046 Uiso 1 1 calc R U .
H14B H -0.1308 0.7875 0.9415 0.046 Uiso 1 1 calc R U .
C15 C -0.1801(2) 0.6447(2) 0.9904(16) 0.0362(11) Uani 1 1 d . . .
H15A H -0.2233 0.6823 0.9666 0.043 Uiso 1 1 calc R U .
H15B H -0.1733 0.6407 1.1243 0.043 Uiso 1 1 calc R U .
Cd1 Cd -0.00166(2) 0.59093(2) 0.98967(3) 0.03193(9) Uani 1 1 d . . .
N1 N 0.0940(2) 0.67729(19) 0.8975(7) 0.0337(9) Uani 1 1 d . . .
H1 H 0.0981 0.6774 0.7613 0.040 Uiso 1 1 calc R U .
N2 N -0.10221(19) 0.67399(18) 0.9083(6) 0.0294(9) Uani 1 1 d . . .
H2 H -0.1074 0.6742 0.7723 0.035 Uiso 1 1 calc R U .
N3 N 0.2926(2) 0.2195(2) 0.5175(5) 0.0547(10) Uani 1 1 d . . .
O1 O 0.09749(12) 0.5017(2) 1.0688(3) 0.0289(4) Uani 1 1 d . . .
O2 O 0.0012(3) 0.63768(18) 1.2942(3) 0.0520(7) Uani 1 1 d D . .
O3 O 0.0000 0.5000 0.7086(4) 0.0376(7) Uani 1 2 d DS T P
O4 O 0.35207(19) 0.17242(19) 0.5098(13) 0.0563(9) Uani 1 1 d . . .
O5 O 0.2406(3) 0.2125(4) 0.6335(9) 0.131(2) Uani 1 1 d . . .
O6 O 0.2822(3) 0.2675(3) 0.3974(9) 0.0978(16) Uani 1 1 d . . .
O7 O 0.1368(2) 0.3499(2) 0.4991(11) 0.0477(8) Uani 1 1 d D . .
O8 O 0.87123(19) 0.4930(3) 0.4534(4) 0.0475(7) Uani 1 1 d D . .
H3W H 0.0383(15) 0.498(4) 0.642(4) 0.045(10) Uiso 1 1 d D . .
H2WA H -0.038(2) 0.642(3) 1.361(6) 0.044(15) Uiso 1 1 d D . .
H2WB H 0.041(3) 0.651(4) 1.353(9) 0.10(3) Uiso 1 1 d D . .
H8WA H 0.885(3) 0.486(4) 0.346(3) 0.077(18) Uiso 1 1 d D . .
H8WB H 0.843(3) 0.457(2) 0.484(9) 0.09(2) Uiso 1 1 d D . .
H7WA H 0.1793(18) 0.328(3) 0.487(11) 0.069(18) Uiso 1 1 d D . .
H7WB H 0.150(3) 0.3944(11) 0.500(8) 0.056(17) Uiso 1 1 d D . .

loop_
_atom_site_aniso_label
_atom_site_aniso_U_11
_atom_site_aniso_U_22
_atom_site_aniso_U_33
_atom_site_aniso_U_23
_atom_site_aniso_U_13
_atom_site_aniso_U_12
C1 0.0187(13) 0.0381(17) 0.0261(12) 0.002(3) -0.0020(9) 0.0003(19)
C2 0.0240(19) 0.036(2) 0.030(3) 0.0003(19) 0.0023(17) -0.0008(17)
C3 0.027(2) 0.047(3) 0.048(3) -0.006(3) 0.002(2) 0.008(2)
C4 0.0247(16) 0.055(3) 0.0469(17) 0.013(3) 0.0078(13) -0.002(3)
C5 0.028(2) 0.044(3) 0.042(3) 0.000(2) 0.002(2) -0.0042(19)
C6 0.023(2) 0.039(3) 0.039(3) 0.002(2) -0.0070(18) -0.0031(17)
C7 0.036(2) 0.071(3) 0.084(3) 0.015(5) 0.028(2) 0.004(3)
C8 0.098(4) 0.109(5) 0.075(3) -0.015(7) 0.053(3) -0.019(6)
C9 0.0271(18) 0.033(2) 0.048(4) -0.008(3) 0.002(3) -0.0058(15)
C10 0.045(2) 0.028(2) 0.046(4) -0.007(3) 0.001(2) -0.0056(17)
C11 0.042(2) 0.0282(18) 0.0487(18) -0.0022(13) 0.001(3) 0.001(2)
C12 0.064(3) 0.0294(19) 0.083(3) -0.0052(18) 0.002(5) 0.000(2)
C13 0.059(3) 0.051(2) 0.054(2) 0.0105(17) -0.001(3) 0.001(3)
C14 0.036(2) 0.034(2) 0.044(4) -0.005(3) -0.003(2) 0.0066(17)
C15 0.0291(18) 0.039(2) 0.040(3) -0.002(3) 0.004(3) 0.0043(15)
Cd1 0.02496(12) 0.02994(14) 0.04088(13) 0.00101(9) 0.0006(3) 0.00001(13)
N1 0.0314(18) 0.032(2) 0.037(2) -0.0006(17) -0.0011(17) -0.0006(15)
N2 0.0301(17) 0.0282(19) 0.030(2) -0.0028(16) -0.0006(16) 0.0011(14)
N3 0.059(2) 0.067(3) 0.0377(19) 0.002(2) 0.0028(19) 0.022(2)
O1 0.0248(10) 0.0337(11) 0.0282(9) -0.0002(18) 0.0022(7) -0.0009(14)
O2 0.0385(15) 0.079(2) 0.0380(12) -0.0128(12) 0.000(3) 0.001(3)
O3 0.0326(19) 0.050(2) 0.0298(14) 0.000 0.000 0.004(3)
O4 0.0526(18) 0.060(2) 0.056(2) 0.001(2) -0.004(3) 0.0194(16)
O5 0.099(4) 0.208(6) 0.085(4) 0.038(5) 0.043(3) 0.073(4)
O6 0.110(3) 0.087(3) 0.097(4) 0.034(3) 0.030(3) 0.048(3)
O7 0.0464(18) 0.051(2) 0.0453(19) 0.003(3) -0.005(2) 0.0084(16)
O8 0.0501(16) 0.053(2) 0.0392(13) -0.001(2) 0.0041(11) -0.0063(19)

loop_
_atom_type_symbol
_atom_type_description
_atom_type_scat_dispersion_real
_atom_type_scat_dispersion_imag
_atom_type_scat_source
C C 0.0033 0.0016 'International Tables Vol C Tables 4.2.6.8 and 6.1.1.4'
H H 0.0000 0.0000 'International Tables Vol C Tables 4.2.6.8 and 6.1.1.4'
N N 0.0061 0.0033 'International Tables Vol C Tables 4.2.6.8 and 6.1.1.4'
O O 0.0106 0.0060 'International Tables Vol C Tables 4.2.6.8 and 6.1.1.4'
Cd Cd -0.8075 1.2024 'International Tables Vol C Tables 4.2.6.8 and 6.1.1.4'

loop_
_geom_angle_atom_site_label_1
_geom_angle_atom_site_label_2
_geom_angle_atom_site_label_3
_geom_angle
_geom_angle_site_symmetry_1
_geom_angle_site_symmetry_3
O1 C1 C2 120.3(4) . .
O1 C1 C6 120.8(4) . .
C2 C1 C6 118.8(3) . .
C3 C2 C1 119.1(4) . .
C3 C2 C15 117.8(4) . 4_565
C1 C2 C15 123.0(4) . 4_565
C4 C3 C2 122.5(4) . .
C4 C3 H3 118.8 . .
C2 C3 H3 118.8 . .
C5 C4 C3 117.4(3) . .
C5 C4 C7 120.8(6) . .
C3 C4 C7 121.8(6) . .
C4 C5 C6 122.8(4) . .
C4 C5 H5 118.6 . .
C6 C5 H5 118.6 . .
C5 C6 C1 119.1(4) . .
C5 C6 C9 119.4(4) . .
C1 C6 C9 121.2(5) . .
C8 C7 C4 112.9(4) . .
C8 C7 H7A 109.0 . .
C4 C7 H7A 109.0 . .
C8 C7 H7B 109.0 . .
C4 C7 H7B 109.0 . .
H7A C7 H7B 107.8 . .
C7 C8 H8A 109.5 . .
C7 C8 H8B 109.5 . .
H8A C8 H8B 109.5 . .
C7 C8 H8C 109.5 . .
H8A C8 H8C 109.5 . .
H8B C8 H8C 109.5 . .
N1 C9 C6 114.0(6) . .
N1 C9 H9A 108.8 . .
C6 C9 H9A 108.8 . .
N1 C9 H9B 108.8 . .
C6 C9 H9B 108.8 . .
H9A C9 H9B 107.6 . .
N1 C10 C11 116.3(4) . .
N1 C10 H10A 108.2 . .
C11 C10 H10A 108.2 . .
N1 C10 H10B 108.2 . .
C11 C10 H10B 108.2 . .
H10A C10 H10B 107.4 . .
C14 C11 C13 111.6(5) . .
C14 C11 C10 114.7(3) . .
C13 C11 C10 110.5(5) . .
C14 C11 C12 105.9(4) . .
C13 C11 C12 109.6(3) . .
C10 C11 C12 104.1(4) . .
C11 C12 H12A 109.5 . .
C11 C12 H12B 109.5 . .
H12A C12 H12B 109.5 . .
C11 C12 H12C 109.5 . .
H12A C12 H12C 109.5 . .
H12B C12 H12C 109.5 . .
C11 C13 H13A 109.5 . .
C11 C13 H13B 109.5 . .
H13A C13 H13B 109.5 . .
C11 C13 H13C 109.5 . .
H13A C13 H13C 109.5 . .
H13B C13 H13C 109.5 . .
N2 C14 C11 116.4(4) . .
N2 C14 H14A 108.2 . .
C11 C14 H14A 108.2 . .
N2 C14 H14B 108.2 . .
C11 C14 H14B 108.2 . .
H14A C14 H14B 107.3 . .
N2 C15 C2 114.0(6) . 4_565
N2 C15 H15A 108.8 . .
C2 C15 H15A 108.8 4_565 .
N2 C15 H15B 108.8 . .
C2 C15 H15B 108.8 4_565 .
H15A C15 H15B 107.6 . .
N2 Cd1 N1 90.38(10) . .
N2 Cd1 O1 177.53(11) . .
N1 Cd1 O1 91.64(11) . .
N2 Cd1 O1 90.68(11) . 4_565
N1 Cd1 O1 176.62(13) . 4_565
O1 Cd1 O1 87.22(8) . 4_565
N2 Cd1 O2 92.23(14) . .
N1 Cd1 O2 91.96(15) . .
O1 Cd1 O2 89.12(11) . .
O1 Cd1 O2 91.21(11) 4_565 .
N2 Cd1 O3 101.06(10) . .
N1 Cd1 O3 99.50(12) . .
O1 Cd1 O3 77.21(7) . .
O1 Cd1 O3 77.15(6) 4_565 .
O2 Cd1 O3 162.32(9) . .
N2 Cd1 Cd1 130.38(8) . 4_565
N1 Cd1 Cd1 130.41(9) . 4_565
O1 Cd1 Cd1 47.16(7) . 4_565
O1 Cd1 Cd1 47.06(7) 4_565 4_565
O2 Cd1 Cd1 110.17(8) . 4_565
O3 Cd1 Cd1 52.21(4) . 4_565
C10 N1 C9 109.8(4) . .
C10 N1 Cd1 111.2(3) . .
C9 N1 Cd1 105.8(3) . .
C10 N1 H1 110.0 . .
C9 N1 H1 110.0 . .
Cd1 N1 H1 110.0 . .
C15 N2 C14 111.0(4) . .
C15 N2 Cd1 107.6(3) . .
C14 N2 Cd1 111.6(2) . .
C15 N2 H2 108.9 . .
C14 N2 H2 108.9 . .
Cd1 N2 H2 108.9 . .
O5 N3 O6 117.9(4) . .
O5 N3 O4 120.6(6) . .
O6 N3 O4 121.0(5) . .
C1 O1 Cd1 116.3(2) . .
C1 O1 Cd1 115.7(2) . 4_565
Cd1 O1 Cd1 85.79(7) . 4_565
Cd1 O2 H2WA 125(4) . .
Cd1 O2 H2WB 127(6) . .
H2WA O2 H2WB 107(5) . .
Cd1 O3 Cd1 75.59(8) . 4_565
Cd1 O3 H3W 121(4) . .
Cd1 O3 H3W 117(4) 4_565 .
H7WA O7 H7WB 103(5) . .
H8WA O8 H8WB 107(6) . .

loop_
_geom_bond_atom_site_label_1
_geom_bond_atom_site_label_2
_geom_bond_distance
_geom_bond_site_symmetry_2
C1 O1 1.366(3) .
C1 C2 1.400(6) .
C1 C6 1.411(6) .
C2 C3 1.397(6) .
C2 C15 1.497(7) 4_565
C3 C4 1.390(7) .
C3 H3 0.9300 .
C4 C5 1.364(7) .
C4 C7 1.524(5) .
C5 C6 1.398(6) .
C5 H5 0.9300 .
C6 C9 1.510(7) .
C7 C8 1.501(7) .
C7 H7A 0.9700 .
C7 H7B 0.9700 .
C8 H8A 0.9600 .
C8 H8B 0.9600 .
C8 H8C 0.9600 .
C9 N1 1.497(7) .
C9 H9A 0.9700 .
C9 H9B 0.9700 .
C10 N1 1.489(6) .
C10 C11 1.540(6) .
C10 H10A 0.9700 .
C10 H10B 0.9700 .
C11 C14 1.522(7) .
C11 C13 1.535(5) .
C11 C12 1.544(5) .
C12 H12A 0.9600 .
C12 H12B 0.9600 .
C12 H12C 0.9600 .
C13 H13A 0.9600 .
C13 H13B 0.9600 .
C13 H13C 0.9600 .
C14 N2 1.496(5) .
C14 H14A 0.9700 .
C14 H14B 0.9700 .
C15 N2 1.484(6) .
C15 C2 1.497(7) 4_565
C15 H15A 0.9700 .
C15 H15B 0.9700 .
Cd1 N2 2.248(3) .
Cd1 N1 2.249(3) .
Cd1 O1 2.296(3) .
Cd1 O1 2.300(3) 4_565
Cd1 O2 2.329(2) .
Cd1 O3 2.552(2) .
Cd1 Cd1 3.1281(6) 4_565
N1 H1 0.9800 .
N2 H2 0.9800 .
N3 O5 1.193(6) .
N3 O6 1.206(6) .
N3 O4 1.262(4) .
O1 Cd1 2.300(3) 4_565
O2 H2WA 0.794(13) .
O2 H2WB 0.802(14) .
O3 Cd1 2.552(2) 4_565
O3 H3W 0.786(13) .
O7 H7WA 0.795(13) .
O7 H7WB 0.796(13) .
O8 H8WA 0.811(13) .
O8 H8WB 0.803(14) .
